data_4505469
loop_
_publ_author_name
'Mu, Yajuan'
'Han, Gang'
'Li, Zhen'
'Liu, Xiaoting'
'Hou, Hongwei'
'Fan, Yaoting'

_publ_section_title
;
 Effect of Organic Polycarboxylate Ligands on the Structures of a Series
 of Zinc(II) Coordination Polymers Based on a Conformational Bis-triazole
 Ligand
;
_journal_issue 3
_journal_name_full 'Crystal Growth &amp; Design'
_journal_page_first 1193
_journal_paper_doi 10.1021/cg201180u
_journal_volume 12
_journal_year 2012
_chemical_formula_sum 'C56 H74 N12 O11 Zn2'
_chemical_formula_weight 1222.01
_chemical_name_systematic
; 
 ? 
;
_space_group_IT_number 62
_symmetry_cell_setting orthorhombic
_symmetry_space_group_name_Hall '-P 2ac 2n'
_symmetry_space_group_name_H-M 'P n m a'
_atom_sites_solution_hydrogens geom
_atom_sites_solution_primary direct
_atom_sites_solution_secondary difmap
_audit_creation_method SHELXL-97
_cell_angle_alpha 90.00
_cell_angle_beta 90.00
_cell_angle_gamma 90.00
_cell_formula_units_Z 2
_cell_length_a 16.481(3)
_cell_length_b 17.086(3)
_cell_length_c 10.267(2)
_cell_measurement_reflns_used 5299
_cell_measurement_temperature 293(2)
_cell_measurement_theta_max 27.8247
_cell_measurement_theta_min 1.9834
_cell_volume 2891.1(9)
_computing_cell_refinement 'CrystalClear (Rigaku/MSC Inc., 2006)'
_computing_data_collection 'CrystalClear (Rigaku/MSC Inc., 2006)'
_computing_data_reduction 'CrystalClear (Rigaku/MSC Inc., 2006)'
_computing_molecular_graphics 'SHELXTL (Sheldrick, 2008)'
_computing_publication_material 'SHELXTL (Sheldrick, 2008)'
_computing_structure_refinement 'SHELXS-97 (Sheldrick, 2008)'
_computing_structure_solution 'SHELXS-97 (Sheldrick, 2008)'
_diffrn_ambient_temperature 293(2)
_diffrn_measured_fraction_theta_full 0.980
_diffrn_measured_fraction_theta_max 0.980
_diffrn_measurement_device_type 'Rigaku Saturn'
_diffrn_measurement_method \w
_diffrn_radiation_monochromator graphite
_diffrn_radiation_source 'fine-focus sealed tube'
_diffrn_radiation_type MoK\a
_diffrn_radiation_wavelength 0.71073
_diffrn_reflns_av_R_equivalents 0.0591
_diffrn_reflns_av_sigmaI/netI 0.0506
_diffrn_reflns_limit_h_max 16
_diffrn_reflns_limit_h_min -19
_diffrn_reflns_limit_k_max 20
_diffrn_reflns_limit_k_min -13
_diffrn_reflns_limit_l_max 10
_diffrn_reflns_limit_l_min -12
_diffrn_reflns_number 13161
_diffrn_reflns_theta_full 25.00
_diffrn_reflns_theta_max 25.00
_diffrn_reflns_theta_min 2.34
_exptl_absorpt_coefficient_mu 0.900
_exptl_absorpt_correction_T_max 0.8406
_exptl_absorpt_correction_T_min 0.7998
_exptl_absorpt_correction_type multi-scan
_exptl_absorpt_process_details 'CrystalClear (Rigaku/MSC Inc., 2006)'
_exptl_crystal_colour Colorless
_exptl_crystal_density_diffrn 1.404
_exptl_crystal_density_method 'not measured'
_exptl_crystal_description Block
_exptl_crystal_F_000 1284
_exptl_crystal_size_max 0.26
_exptl_crystal_size_mid 0.20
_exptl_crystal_size_min 0.20
_refine_diff_density_max 0.562
_refine_diff_density_min -0.343
_refine_diff_density_rms 0.074
_refine_ls_extinction_method none
_refine_ls_goodness_of_fit_ref 1.176
_refine_ls_hydrogen_treatment constr
_refine_ls_matrix_type full
_refine_ls_number_parameters 207
_refine_ls_number_reflns 2589
_refine_ls_number_restraints 6
_refine_ls_restrained_S_all 1.181
_refine_ls_R_factor_all 0.1061
_refine_ls_R_factor_gt 0.0841
_refine_ls_shift/su_max 0.000
_refine_ls_shift/su_mean 0.000
_refine_ls_structure_factor_coef Fsqd
_refine_ls_weighting_details 'calc w=1/[\s^2^(Fo^2^)+(0.1015P)^2^+1.0119P] where P=(Fo^2^+2Fc^2^)/3'
_refine_ls_weighting_scheme calc
_refine_ls_wR_factor_gt 0.2007
_refine_ls_wR_factor_ref 0.2165
_reflns_number_gt 2052
_reflns_number_total 2589
_reflns_threshold_expression >2sigma(I)
_cod_data_source_file cg201180u_si_002.cif
_cod_data_source_block 3
_cod_depositor_comments
;
The following automatic conversions were performed:

'_symmetry_cell_setting' value 'Orthorhombic' changed to
'orthorhombic' according to
/home/saulius/struct/CIF-dictionaries/cif_core.dic dictionary named
'cif_core.dic' version 2.4.1 from
2010-06-29.

'_exptl_absorpt_correction_type' value 'Multi-scan'
changed to 'multi-scan' according to
/home/saulius/struct/CIF-dictionaries/cif_core.dic dictionary named
'cif_core.dic' version 2.4.1 from 2010-06-29.

Automatic conversion script
Id: cif_fix_values 1715 2011-07-08 13:25:40Z adriana 
;
_cod_original_sg_symbol_H-M Pnma
_cod_database_code 4505469

loop_
_symmetry_equiv_pos_as_xyz
'x, y, z'
'-x+1/2, -y, z+1/2'
'x+1/2, -y+1/2, -z+1/2'
'-x, y+1/2, -z'
'-x, -y, -z'
'x-1/2, y, -z-1/2'
'-x-1/2, y-1/2, z-1/2'
'x, -y-1/2, z'

loop_
_atom_site_label
_atom_site_type_symbol
_atom_site_fract_x
_atom_site_fract_y
_atom_site_fract_z
_atom_site_U_iso_or_equiv
_atom_site_adp_type
_atom_site_occupancy
_atom_site_symmetry_multiplicity
_atom_site_calc_flag
_atom_site_refinement_flags
Zn1 Zn -0.04193(5) 0.2500 0.46888(8) 0.0534(4) Uani 1 2 d S
N1 N -0.0723(3) 0.1477(3) 0.5558(4) 0.0568(12) Uani 1 1 d .
N2 N -0.1261(4) 0.0293(4) 0.5826(7) 0.107(2) Uani 1 1 d .
N3 N -0.0572(3) 0.0350(3) 0.6504(5) 0.0632(13) Uani 1 1 d .
C1 C 0.1172(7) 0.2500 0.5342(12) 0.085(3) Uani 1 2 d S
C2 C 0.2103(4) 0.2500 0.5203(7) 0.0531(18) Uani 1 2 d S
C3 C 0.2416(3) 0.3233(3) 0.5930(6) 0.0627(15) Uani 1 1 d .
H3A H 0.2223 0.3702 0.5497 0.075 Uiso 1 1 calc R
H3B H 0.2211 0.3234 0.6815 0.075 Uiso 1 1 calc R
C4 C 0.3329(3) 0.3225(4) 0.5944(6) 0.0639(15) Uani 1 1 d .
H4 H 0.3528 0.3693 0.6393 0.077 Uiso 1 1 calc R
C5 C 0.3630(5) 0.2500 0.6651(10) 0.078(3) Uani 1 2 d S
H5B H 0.4219 0.2500 0.6677 0.094 Uiso 1 2 calc SR
H5A H 0.3431 0.2500 0.7540 0.094 Uiso 1 2 calc SR
C6 C 0.3649(4) 0.3223(4) 0.4523(6) 0.0708(17) Uani 1 1 d .
H6B H 0.3465 0.3691 0.4077 0.085 Uiso 1 1 calc R
H6A H 0.4238 0.3225 0.4527 0.085 Uiso 1 1 calc R
C7 C 0.3344(5) 0.2500 0.3805(7) 0.057(2) Uani 1 2 d S
C8 C 0.2413(5) 0.2500 0.3820(7) 0.060(2) Uani 1 2 d S
H8B H 0.2213 0.2960 0.3368 0.072 Uiso 0.50 1 calc PR
H8A H 0.2213 0.2040 0.3368 0.072 Uiso 0.50 1 calc PR
C9 C 0.3637(8) 0.2500 0.2388(10) 0.090(3) Uani 1 2 d S
C10 C -0.1323(4) 0.0980(5) 0.5284(7) 0.090(2) Uani 1 1 d .
H10 H -0.1755 0.1113 0.4745 0.108 Uiso 1 1 calc R
C11 C -0.0260(3) 0.1049(4) 0.6333(6) 0.0638(15) Uani 1 1 d .
H11 H 0.0222 0.1222 0.6707 0.077 Uiso 1 1 calc R
C12 C -0.0244(4) -0.0322(4) 0.7250(6) 0.0747(18) Uani 1 1 d .
H12A H 0.0270 -0.0479 0.6871 0.090 Uiso 1 1 calc R
H12B H -0.0615 -0.0760 0.7174 0.090 Uiso 1 1 calc R
C13 C -0.0116(3) -0.0140(3) 0.8678(6) 0.0603(15) Uani 1 1 d .
C14 C 0.0638(3) 0.0129(3) 0.9099(6) 0.0587(14) Uani 1 1 d .
C15 C 0.1330(4) 0.0291(4) 0.8197(7) 0.081(2) Uani 1 1 d .
H15B H 0.1441 0.0842 0.8187 0.121 Uiso 1 1 calc R
H15A H 0.1191 0.0120 0.7335 0.121 Uiso 1 1 calc R
H15C H 0.1802 0.0013 0.8491 0.121 Uiso 1 1 calc R
C16 C -0.0754(3) -0.0253(3) 0.9575(7) 0.0639(16) Uani 1 1 d .
C17 C -0.1588(4) -0.0512(4) 0.9080(7) 0.087(2) Uani 1 1 d .
H17B H -0.1613 -0.1074 0.9065 0.130 Uiso 1 1 calc R
H17A H -0.1671 -0.0313 0.8216 0.130 Uiso 1 1 calc R
H17C H -0.2002 -0.0313 0.9647 0.130 Uiso 1 1 calc R
O1 O 0.0770(5) 0.2500 0.4367(9) 0.108(2) Uani 1 2 d SU
O2 O 0.0833(4) 0.2500 0.6462(8) 0.114(3) Uani 1 2 d S
O3 O 0.3102(6) 0.2500 0.1460(9) 0.163(4) Uani 1 2 d S
O4 O 0.4300(5) 0.2500 0.2159(7) 0.160(5) Uani 1 2 d S
O5 O 0.0812(6) 0.2500 0.1444(8) 0.151(4) Uani 1 2 d S
H5WA H 0.0308 0.2500 0.1264 0.227 Uiso 1 2 d SR
H5WB H 0.1070 0.2500 0.0742 0.227 Uiso 1 2 d SR
O6 O 0.1699(14) 0.2500 0.9143(17) 0.157(8) Uani 0.50 2 d SP
H6WA H 0.2179 0.2500 0.9583 0.235 Uiso 0.50 2 d SPR
H6WB H 0.1781 0.2500 0.8311 0.235 Uiso 0.50 2 d SPR

loop_
_atom_site_aniso_label
_atom_site_aniso_U_11
_atom_site_aniso_U_22
_atom_site_aniso_U_33
_atom_site_aniso_U_23
_atom_site_aniso_U_13
_atom_site_aniso_U_12
Zn1 0.0446(5) 0.0723(7) 0.0432(6) 0.000 -0.0034(4) 0.000
N1 0.049(2) 0.075(3) 0.046(2) 0.000(2) -0.003(2) 0.001(2)
N2 0.095(5) 0.108(6) 0.118(5) 0.028(4) -0.040(4) -0.042(4)
N3 0.067(3) 0.062(3) 0.060(3) 0.001(2) -0.001(2) -0.004(2)
C1 0.074(6) 0.091(8) 0.089(8) 0.000 -0.011(6) 0.000
C2 0.047(4) 0.057(5) 0.055(4) 0.000 -0.004(3) 0.000
C3 0.065(3) 0.058(4) 0.065(4) -0.009(3) 0.016(3) 0.007(3)
C4 0.063(3) 0.062(4) 0.067(4) -0.014(3) 0.000(3) -0.011(3)
C5 0.069(6) 0.087(7) 0.079(6) 0.000 -0.019(5) 0.000
C6 0.063(4) 0.063(4) 0.087(4) 0.009(3) 0.013(3) -0.011(3)
C7 0.072(5) 0.053(5) 0.048(4) 0.000 0.022(4) 0.000
C8 0.083(6) 0.061(5) 0.036(4) 0.000 -0.007(4) 0.000
C9 0.094(8) 0.112(9) 0.064(6) 0.000 0.018(6) 0.000
C10 0.074(4) 0.096(6) 0.102(5) 0.022(5) -0.034(4) -0.028(4)
C11 0.061(3) 0.065(4) 0.065(4) 0.000(3) -0.007(3) -0.005(3)
C12 0.096(5) 0.059(4) 0.069(4) -0.003(3) 0.005(3) 0.003(3)
C13 0.068(4) 0.033(3) 0.080(4) 0.012(3) 0.009(3) 0.002(2)
C14 0.060(3) 0.046(3) 0.070(4) 0.012(3) 0.014(3) 0.000(2)
C15 0.070(4) 0.082(5) 0.090(5) 0.025(4) 0.025(4) 0.007(3)
C16 0.053(3) 0.047(3) 0.092(5) 0.026(3) 0.007(3) 0.000(2)
C17 0.066(4) 0.091(5) 0.103(5) 0.023(4) -0.001(4) -0.018(3)
O1 0.072(4) 0.145(6) 0.107(5) 0.000 -0.008(4) 0.000
O2 0.078(5) 0.157(8) 0.108(6) 0.000 0.034(4) 0.000
O3 0.144(8) 0.259(14) 0.085(6) 0.000 0.014(6) 0.000
O4 0.086(6) 0.330(16) 0.063(5) 0.000 0.029(4) 0.000
O5 0.130(7) 0.237(12) 0.087(6) 0.000 0.004(5) 0.000
O6 0.23(2) 0.141(17) 0.098(12) 0.000 0.093(14) 0.000

loop_
_atom_type_symbol
_atom_type_description
_atom_type_scat_dispersion_real
_atom_type_scat_dispersion_imag
_atom_type_scat_source
C C 0.0033 0.0016 'International Tables Vol C Tables 4.2.6.8 and 6.1.1.4'
H H 0.0000 0.0000 'International Tables Vol C Tables 4.2.6.8 and 6.1.1.4'
N N 0.0061 0.0033 'International Tables Vol C Tables 4.2.6.8 and 6.1.1.4'
O O 0.0106 0.0060 'International Tables Vol C Tables 4.2.6.8 and 6.1.1.4'
Zn Zn 0.2839 1.4301 'International Tables Vol C Tables 4.2.6.8 and 6.1.1.4'

loop_
_geom_angle_atom_site_label_1
_geom_angle_atom_site_label_2
_geom_angle_atom_site_label_3
_geom_angle
_geom_angle_site_symmetry_1
_geom_angle_site_symmetry_3
O4 Zn1 O1 94.2(4) 6_556 .
O4 Zn1 N1 111.68(16) 6_556 .
O1 Zn1 N1 108.48(16) . .
O4 Zn1 N1 111.68(16) 6_556 8_565
O1 Zn1 N1 108.48(16) . 8_565
N1 Zn1 N1 119.3(3) . 8_565
C11 N1 C10 101.7(6) . .
C11 N1 Zn1 126.8(4) . .
C10 N1 Zn1 129.8(4) . .
C10 N2 N3 103.0(5) . .
C11 N3 N2 109.2(5) . .
C11 N3 C12 129.2(5) . .
N2 N3 C12 121.6(5) . .
O1 C1 O2 120.5(10) . .
O1 C1 C2 118.2(10) . .
O2 C1 C2 121.3(9) . .
C8 C2 C1 115.1(7) . .
C8 C2 C3 109.9(4) . .
C1 C2 C3 106.7(4) . .
C8 C2 C3 109.9(4) . 8_565
C1 C2 C3 106.7(4) . 8_565
C3 C2 C3 108.2(6) . 8_565
C4 C3 C2 109.3(5) . .
C4 C3 H3A 109.8 . .
C2 C3 H3A 109.8 . .
C4 C3 H3B 109.8 . .
C2 C3 H3B 109.8 . .
H3A C3 H3B 108.3 . .
C3 C4 C5 109.8(6) . .
C3 C4 C6 109.3(5) . .
C5 C4 C6 109.7(6) . .
C3 C4 H4 109.3 . .
C5 C4 H4 109.3 . .
C6 C4 H4 109.3 . .
C4 C5 C4 109.2(7) 8_565 .
C4 C5 H5B 109.8 8_565 .
C4 C5 H5B 109.8 . .
C4 C5 H5A 109.8 8_565 .
C4 C5 H5A 109.8 . .
H5B C5 H5A 108.3 . .
C7 C6 C4 110.2(5) . .
C7 C6 H6B 109.6 . .
C4 C6 H6B 109.6 . .
C7 C6 H6A 109.6 . .
C4 C6 H6A 109.6 . .
H6B C6 H6A 108.1 . .
C6 C7 C6 108.3(7) . 8_565
C6 C7 C9 110.8(4) . .
C6 C7 C9 110.8(4) 8_565 .
C6 C7 C8 109.0(4) . .
C6 C7 C8 109.0(4) 8_565 .
C9 C7 C8 108.9(7) . .
C2 C8 C7 110.4(6) . .
C2 C8 H8B 109.6 . .
C7 C8 H8B 109.6 . .
C2 C8 H8A 109.6 . .
C7 C8 H8A 109.6 . .
H8B C8 H8A 108.1 . .
O4 C9 O3 120.7(11) . .
O4 C9 C7 120.5(11) . .
O3 C9 C7 118.9(10) . .
N2 C10 N1 115.2(6) . .
N2 C10 H10 122.4 . .
N1 C10 H10 122.4 . .
N3 C11 N1 111.0(5) . .
N3 C11 H11 124.5 . .
N1 C11 H11 124.5 . .
N3 C12 C13 113.1(5) . .
N3 C12 H12A 109.0 . .
C13 C12 H12A 109.0 . .
N3 C12 H12B 109.0 . .
C13 C12 H12B 109.0 . .
H12A C12 H12B 107.8 . .
C14 C13 C16 120.5(6) . .
C14 C13 C12 119.5(5) . .
C16 C13 C12 120.0(6) . .
C16 C14 C13 118.5(5) 5_557 .
C16 C14 C15 118.2(5) 5_557 .
C13 C14 C15 123.3(6) . .
C14 C15 H15B 109.5 . .
C14 C15 H15A 109.5 . .
H15B C15 H15A 109.5 . .
C14 C15 H15C 109.5 . .
H15B C15 H15C 109.5 . .
H15A C15 H15C 109.5 . .
C14 C16 C13 121.0(5) 5_557 .
C14 C16 C17 119.5(5) 5_557 .
C13 C16 C17 119.4(6) . .
C16 C17 H17B 109.5 . .
C16 C17 H17A 109.5 . .
H17B C17 H17A 109.5 . .
C16 C17 H17C 109.5 . .
H17B C17 H17C 109.5 . .
H17A C17 H17C 109.5 . .
C1 O1 Zn1 114.0(8) . .
C9 O4 Zn1 115.8(9) . 6_656
H5WA O5 H5WB 108.0 . .
H6WA O6 H6WB 110.8 . .

loop_
_geom_bond_atom_site_label_1
_geom_bond_atom_site_label_2
_geom_bond_distance
_geom_bond_site_symmetry_2
Zn1 O4 1.953(8) 6_556
Zn1 O1 1.988(8) .
Zn1 N1 2.025(5) .
Zn1 N1 2.025(5) 8_565
N1 C11 1.323(7) .
N1 C10 1.335(8) .
N2 C10 1.303(10) .
N2 N3 1.336(7) .
N3 C11 1.313(7) .
N3 C12 1.482(8) .
C1 O1 1.200(12) .
C1 O2 1.279(12) .
C1 C2 1.540(13) .
C2 C8 1.509(10) .
C2 C3 1.546(7) .
C2 C3 1.546(7) 8_565
C3 C4 1.505(7) .
C3 H3A 0.9700 .
C3 H3B 0.9700 .
C4 C5 1.519(8) .
C4 C6 1.551(8) .
C4 H4 0.9800 .
C5 C4 1.519(8) 8_565
C5 H5B 0.9700 .
C5 H5A 0.9700 .
C6 C7 1.524(8) .
C6 H6B 0.9700 .
C6 H6A 0.9700 .
C7 C6 1.524(8) 8_565
C7 C9 1.533(12) .
C7 C8 1.535(11) .
C8 H8B 0.9700 .
C8 H8A 0.9700 .
C9 O4 1.118(12) .
C9 O3 1.298(13) .
C10 H10 0.9300 .
C11 H11 0.9300 .
C12 C13 1.513(9) .
C12 H12A 0.9700 .
C12 H12B 0.9700 .
C13 C14 1.393(8) .
C13 C16 1.411(8) .
C14 C16 1.391(9) 5_557
C14 C15 1.495(8) .
C15 H15B 0.9600 .
C15 H15A 0.9600 .
C15 H15C 0.9600 .
C16 C14 1.391(9) 5_557
C16 C17 1.531(8) .
C17 H17B 0.9600 .
C17 H17A 0.9600 .
C17 H17C 0.9600 .
O4 Zn1 1.953(7) 6_656
O5 H5WA 0.8499 .
O5 H5WB 0.8376 .
O6 H6WA 0.9107 .
O6 H6WB 0.8641 .

loop_
_geom_torsion_atom_site_label_1
_geom_torsion_atom_site_label_2
_geom_torsion_atom_site_label_3
_geom_torsion_atom_site_label_4
_geom_torsion
_geom_torsion_site_symmetry_1
_geom_torsion_site_symmetry_4
O4 Zn1 N1 C11 132.2(5) 6_556 .
O1 Zn1 N1 C11 29.8(5) . .
N1 Zn1 N1 C11 -95.0(5) 8_565 .
O4 Zn1 N1 C10 -30.2(7) 6_556 .
O1 Zn1 N1 C10 -132.6(6) . .
N1 Zn1 N1 C10 102.6(6) 8_565 .
C10 N2 N3 C11 -0.4(8) . .
C10 N2 N3 C12 -177.7(6) . .
O1 C1 C2 C8 0.000(1) . .
O2 C1 C2 C8 180.000(2) . .
O1 C1 C2 C3 122.3(4) . .
O2 C1 C2 C3 -57.7(4) . .
O1 C1 C2 C3 -122.3(4) . 8_565
O2 C1 C2 C3 57.7(4) . 8_565
C8 C2 C3 C4 -60.1(6) . .
C1 C2 C3 C4 174.4(6) . .
C3 C2 C3 C4 60.0(7) 8_565 .
C2 C3 C4 C5 -60.9(7) . .
C2 C3 C4 C6 59.5(6) . .
C3 C4 C5 C4 60.7(8) . 8_565
C6 C4 C5 C4 -59.5(8) . 8_565
C3 C4 C6 C7 -60.1(7) . .
C5 C4 C6 C7 60.3(7) . .
C4 C6 C7 C6 -59.7(8) . 8_565
C4 C6 C7 C9 178.5(6) . .
C4 C6 C7 C8 58.7(7) . .
C1 C2 C8 C7 180.0 . .
C3 C2 C8 C7 59.5(4) . .
C3 C2 C8 C7 -59.5(4) 8_565 .
C6 C7 C8 C2 -59.0(4) . .
C6 C7 C8 C2 59.0(4) 8_565 .
C9 C7 C8 C2 180.0 . .
C6 C7 C9 O4 60.1(5) . .
C6 C7 C9 O4 -60.1(5) 8_565 .
C8 C7 C9 O4 180.0 . .
C6 C7 C9 O3 -119.9(5) . .
C6 C7 C9 O3 119.9(5) 8_565 .
C8 C7 C9 O3 0.0 . .
N3 N2 C10 N1 0.2(10) . .
C11 N1 C10 N2 0.0(9) . .
Zn1 N1 C10 N2 165.7(6) . .
N2 N3 C11 N1 0.4(7) . .
C12 N3 C11 N1 177.5(5) . .
C10 N1 C11 N3 -0.3(7) . .
Zn1 N1 C11 N3 -166.5(4) . .
C11 N3 C12 C13 59.7(8) . .
N2 N3 C12 C13 -123.5(7) . .
N3 C12 C13 C14 -92.7(6) . .
N3 C12 C13 C16 88.2(7) . .
C16 C13 C14 C16 2.5(9) . 5_557
C12 C13 C14 C16 -176.6(5) . 5_557
C16 C13 C14 C15 -177.6(5) . .
C12 C13 C14 C15 3.3(8) . .
C14 C13 C16 C14 -2.6(9) . 5_557
C12 C13 C16 C14 176.5(5) . 5_557
C14 C13 C16 C17 177.2(5) . .
C12 C13 C16 C17 -3.7(8) . .
O2 C1 O1 Zn1 0.000(2) . .
C2 C1 O1 Zn1 180.0 . .
O4 Zn1 O1 C1 180.000(1) 6_556 .
N1 Zn1 O1 C1 -65.49(15) . .
N1 Zn1 O1 C1 65.49(15) 8_565 .
O3 C9 O4 Zn1 0.0 . 6_656
C7 C9 O4 Zn1 180.0 . 6_656
